data_4505142
loop_
_publ_author_name
'Gu, Xiao-Mei'
'Dai, Jie'
'Jia, Ding-Xian'
'Zhang, Yong'
'Zhu, Qin-Yu'

_publ_section_title
;
 Two-Step Solvothermal Preparation of a Coordination Polymer Containing a
 Transition Metal Complex Fragment and a Thiostannate Anion:&#x2009;
 [{Mn(en)2}2(\m-en)(\m-Sn2S6)]\\infty (en, Ethylenediamine)
;
_journal_issue 5
_journal_name_full 'Crystal Growth &amp; Design'
_journal_page_first 1845
_journal_paper_doi 10.1021/cg050109o
_journal_volume 5
_journal_year 2005
_chemical_formula_moiety 'C10 H40 Mn2 N10 S6 Sn2'
_chemical_formula_sum 'C10 H40 Mn2 N10 S6 Sn2'
_chemical_formula_weight 840.14
_chemical_name_systematic
; 
 ? 
;
_space_group_IT_number 2
_symmetry_cell_setting triclinic
_symmetry_Int_Tables_number 2
_symmetry_space_group_name_Hall '-P 1'
_symmetry_space_group_name_H-M 'P -1'
_atom_sites_solution_hydrogens geom
_atom_sites_solution_primary direct
_atom_sites_solution_secondary difmap
_audit_creation_method SHELXL-97
_cell_angle_alpha 60.379(14)
_cell_angle_beta 67.235(16)
_cell_angle_gamma 70.250(18)
_cell_formula_units_Z 1
_cell_length_a 9.0097(8)
_cell_length_b 9.7735(5)
_cell_length_c 10.8421(2)
_cell_measurement_reflns_used 3809
_cell_measurement_temperature 193(2)
_cell_measurement_theta_max 27.5
_cell_measurement_theta_min 3.2
_cell_volume 752.38(15)
_computing_cell_refinement CrystalClear
_computing_data_collection CrystalClear
_computing_data_reduction CrystalStructure
_computing_structure_refinement 'SHELXL-97 (Sheldrick, 1997)'
_computing_structure_solution 'SHELXS-97 (Sheldrick, 1990)'
_diffrn_ambient_temperature 193(2)
_diffrn_detector_area_resol_mean 7.31
_diffrn_measured_fraction_theta_full 0.972
_diffrn_measured_fraction_theta_max 0.972
_diffrn_measurement_device_type 'Rigaku Mercury'
_diffrn_measurement_method \w
_diffrn_radiation_monochromator graphite
_diffrn_radiation_source 'fine-focus sealed tube'
_diffrn_radiation_type MoK\a
_diffrn_radiation_wavelength 0.71070
_diffrn_reflns_av_R_equivalents 0.0217
_diffrn_reflns_av_sigmaI/netI 0.0229
_diffrn_reflns_limit_h_max 11
_diffrn_reflns_limit_h_min -10
_diffrn_reflns_limit_k_max 11
_diffrn_reflns_limit_k_min -12
_diffrn_reflns_limit_l_max 14
_diffrn_reflns_limit_l_min -13
_diffrn_reflns_number 8255
_diffrn_reflns_theta_full 27.48
_diffrn_reflns_theta_max 27.48
_diffrn_reflns_theta_min 3.15
_exptl_absorpt_coefficient_mu 2.896
_exptl_absorpt_correction_T_max 0.5313
_exptl_absorpt_correction_T_min 0.4220
_exptl_absorpt_correction_type multi-scan
_exptl_absorpt_process_details 'Jacobson, R. (1998) Private communication'
_exptl_crystal_colour light-yellow
_exptl_crystal_density_diffrn 1.854
_exptl_crystal_density_method 'not measured'
_exptl_crystal_description chip
_exptl_crystal_F_000 416
_exptl_crystal_size_max 0.36
_exptl_crystal_size_mid 0.26
_exptl_crystal_size_min 0.25
_refine_diff_density_max 0.439
_refine_diff_density_min -0.636
_refine_diff_density_rms 0.078
_refine_ls_extinction_method none
_refine_ls_goodness_of_fit_ref 1.118
_refine_ls_hydrogen_treatment ride
_refine_ls_matrix_type full
_refine_ls_number_parameters 137
_refine_ls_number_reflns 3352
_refine_ls_number_restraints 0
_refine_ls_restrained_S_all 1.118
_refine_ls_R_factor_all 0.0238
_refine_ls_R_factor_gt 0.0218
_refine_ls_shift/su_max 0.001
_refine_ls_shift/su_mean 0.000
_refine_ls_structure_factor_coef Fsqd
_refine_ls_weighting_details 'calc w=1/[\s^2^(Fo^2^)+(0.0166P)^2^+0.7231P] where P=(Fo^2^+2Fc^2^)/3'
_refine_ls_weighting_scheme calc
_refine_ls_wR_factor_gt 0.0461
_refine_ls_wR_factor_ref 0.0468
_reflns_number_gt 3243
_reflns_number_total 3352
_reflns_threshold_expression >2sigma(I)
_cod_data_source_file cg050109osi20050325_094119.cif
_cod_data_source_block shelxl
_cod_original_sg_symbol_Hall '-p 1'
_cod_original_sg_symbol_H-M 'p -1'
_cod_database_code 4505142

loop_
_symmetry_equiv_pos_as_xyz
'x, y, z'
'-x, -y, -z'

loop_
_atom_site_label
_atom_site_type_symbol
_atom_site_fract_x
_atom_site_fract_y
_atom_site_fract_z
_atom_site_U_iso_or_equiv
_atom_site_adp_type
_atom_site_occupancy
_atom_site_symmetry_multiplicity
_atom_site_calc_flag
_atom_site_refinement_flags
Sn1 Sn 0.834416(16) 0.604769(16) 0.578066(15) 0.01270(5) Uani 1 1 d .
Mn1 Mn 0.34697(4) 0.70396(4) 0.69484(4) 0.01617(8) Uani 1 1 d .
S1 S 0.60819(6) 0.73600(7) 0.48004(6) 0.01926(12) Uani 1 1 d .
S2 S 0.80487(7) 0.62382(7) 0.79330(6) 0.02016(12) Uani 1 1 d .
S3 S 0.91252(6) 0.32335(6) 0.61499(6) 0.01765(11) Uani 1 1 d .
N1 N 0.2474(2) 0.5123(2) 0.7035(2) 0.0216(4) Uani 1 1 d .
H1A H 0.1365 0.5437 0.7136 0.026 Uiso 1 1 calc R
H1B H 0.2968 0.4992 0.6173 0.026 Uiso 1 1 calc R
N2 N 0.4588(2) 0.4705(2) 0.8622(2) 0.0189(4) Uani 1 1 d .
H2A H 0.5660 0.4716 0.8478 0.023 Uiso 1 1 calc R
H2B H 0.4015 0.4597 0.9566 0.023 Uiso 1 1 calc R
N3 N 0.3929(3) 0.8629(2) 0.7685(2) 0.0242(4) Uani 1 1 d .
H3A H 0.4971 0.8285 0.7800 0.029 Uiso 1 1 calc R
H3B H 0.3862 0.9660 0.6966 0.029 Uiso 1 1 calc R
N4 N 0.1141(2) 0.7230(2) 0.8854(2) 0.0231(4) Uani 1 1 d .
H4A H 0.0219 0.7367 0.8602 0.028 Uiso 1 1 calc R
H4B H 0.1187 0.6301 0.9698 0.028 Uiso 1 1 calc R
N5 N 0.2165(2) 0.8916(3) 0.5159(2) 0.0257(4) Uani 1 1 d .
H5A H 0.2687 0.9781 0.4628 0.031 Uiso 1 1 calc R
H5B H 0.2315 0.8484 0.4524 0.031 Uiso 1 1 calc R
C1 C 0.2802(3) 0.3602(3) 0.8290(3) 0.0241(5) Uani 1 1 d .
H1C H 0.2717 0.2705 0.8153 0.029 Uiso 1 1 calc R
H1D H 0.1981 0.3617 0.9211 0.029 Uiso 1 1 calc R
C2 C 0.4500(3) 0.3363(3) 0.8402(3) 0.0246(5) Uani 1 1 d .
H2C H 0.4730 0.2337 0.9241 0.030 Uiso 1 1 calc R
H2D H 0.5326 0.3329 0.7490 0.030 Uiso 1 1 calc R
C3 C 0.2747(3) 0.8618(3) 0.9079(3) 0.0279(5) Uani 1 1 d .
H3C H 0.2716 0.9582 0.9180 0.033 Uiso 1 1 calc R
H3D H 0.3098 0.7663 0.9916 0.033 Uiso 1 1 calc R
C4 C 0.1051(3) 0.8596(3) 0.9121(3) 0.0277(5) Uani 1 1 d .
H4C H 0.0284 0.8498 1.0094 0.033 Uiso 1 1 calc R
H4D H 0.0642 0.9608 0.8356 0.033 Uiso 1 1 calc R
C5 C 0.0405(3) 0.9514(3) 0.5625(2) 0.0192(5) Uani 1 1 d .
H5C H 0.0246 1.0187 0.6128 0.023 Uiso 1 1 calc R
H5D H -0.0148 0.8591 0.6349 0.023 Uiso 1 1 calc R

loop_
_atom_site_aniso_label
_atom_site_aniso_U_11
_atom_site_aniso_U_22
_atom_site_aniso_U_33
_atom_site_aniso_U_23
_atom_site_aniso_U_13
_atom_site_aniso_U_12
Sn1 0.00942(7) 0.01460(8) 0.01270(8) -0.00632(6) -0.00218(5) -0.00059(5)
Mn1 0.01224(16) 0.01739(17) 0.01700(16) -0.00717(13) -0.00478(13) 0.00037(12)
S1 0.0120(2) 0.0229(3) 0.0165(3) -0.0066(2) -0.0051(2) 0.0029(2)
S2 0.0178(3) 0.0300(3) 0.0164(3) -0.0127(2) -0.0018(2) -0.0072(2)
S3 0.0137(2) 0.0142(2) 0.0194(3) -0.0059(2) 0.0000(2) -0.00311(19)
N1 0.0191(10) 0.0282(11) 0.0222(10) -0.0136(9) -0.0071(8) -0.0028(8)
N2 0.0147(9) 0.0232(10) 0.0171(9) -0.0054(8) -0.0051(7) -0.0054(7)
N3 0.0228(10) 0.0202(10) 0.0288(11) -0.0100(9) -0.0072(9) -0.0030(8)
N4 0.0173(9) 0.0270(11) 0.0211(10) -0.0102(8) -0.0036(8) -0.0012(8)
N5 0.0148(10) 0.0279(11) 0.0250(11) -0.0055(9) -0.0081(8) 0.0010(8)
C1 0.0256(12) 0.0268(12) 0.0227(12) -0.0095(10) -0.0042(10) -0.0122(10)
C2 0.0258(12) 0.0198(12) 0.0261(12) -0.0075(10) -0.0112(10) -0.0003(9)
C3 0.0334(14) 0.0256(13) 0.0294(13) -0.0155(11) -0.0134(11) 0.0012(10)
C4 0.0255(13) 0.0296(13) 0.0263(13) -0.0168(11) -0.0072(10) 0.0053(10)
C5 0.0138(10) 0.0172(11) 0.0214(11) -0.0052(9) -0.0072(9) 0.0012(8)

loop_
_atom_type_symbol
_atom_type_description
_atom_type_scat_dispersion_real
_atom_type_scat_dispersion_imag
_atom_type_scat_source
C C 0.0033 0.0016 'International Tables Vol C Tables 4.2.6.8 and 6.1.1.4'
H H 0.0000 0.0000 'International Tables Vol C Tables 4.2.6.8 and 6.1.1.4'
Mn Mn 0.3368 0.7283 'International Tables Vol C Tables 4.2.6.8 and 6.1.1.4'
N N 0.0061 0.0033 'International Tables Vol C Tables 4.2.6.8 and 6.1.1.4'
S S 0.1246 0.1234 'International Tables Vol C Tables 4.2.6.8 and 6.1.1.4'
Sn Sn -0.6537 1.4246 'International Tables Vol C Tables 4.2.6.8 and 6.1.1.4'

loop_
_geom_angle_atom_site_label_1
_geom_angle_atom_site_label_2
_geom_angle_atom_site_label_3
_geom_angle
_geom_angle_site_symmetry_1
_geom_angle_site_symmetry_3
S2 Sn1 S1 114.73(2) . .
S2 Sn1 S3 114.63(2) . 2_766
S1 Sn1 S3 110.38(2) . 2_766
S2 Sn1 S3 110.53(3) . .
S1 Sn1 S3 111.33(3) . .
S3 Sn1 S3 93.33(3) 2_766 .
N3 Mn1 N1 160.05(7) . .
N3 Mn1 N2 94.13(7) . .
N1 Mn1 N2 76.60(7) . .
N3 Mn1 N5 100.91(8) . .
N1 Mn1 N5 88.50(8) . .
N2 Mn1 N5 164.84(8) . .
N3 Mn1 N4 75.38(8) . .
N1 Mn1 N4 86.75(8) . .
N2 Mn1 N4 89.37(7) . .
N5 Mn1 N4 92.60(7) . .
N3 Mn1 S1 94.25(6) . .
N1 Mn1 S1 104.18(6) . .
N2 Mn1 S1 96.08(5) . .
N5 Mn1 S1 84.75(6) . .
N4 Mn1 S1 168.65(6) . .
Sn1 S1 Mn1 108.28(2) . .
Sn1 S3 Sn1 86.67(3) 2_766 .
C1 N1 Mn1 109.50(14) . .
C1 N1 H1A 109.8 . .
Mn1 N1 H1A 109.8 . .
C1 N1 H1B 109.8 . .
Mn1 N1 H1B 109.8 . .
H1A N1 H1B 108.2 . .
C2 N2 Mn1 107.85(13) . .
C2 N2 H2A 110.1 . .
Mn1 N2 H2A 110.1 . .
C2 N2 H2B 110.1 . .
Mn1 N2 H2B 110.1 . .
H2A N2 H2B 108.5 . .
C3 N3 Mn1 112.23(15) . .
C3 N3 H3A 109.2 . .
Mn1 N3 H3A 109.2 . .
C3 N3 H3B 109.2 . .
Mn1 N3 H3B 109.2 . .
H3A N3 H3B 107.9 . .
C4 N4 Mn1 109.61(15) . .
C4 N4 H4A 109.7 . .
Mn1 N4 H4A 109.7 . .
C4 N4 H4B 109.7 . .
Mn1 N4 H4B 109.7 . .
H4A N4 H4B 108.2 . .
C5 N5 Mn1 118.24(15) . .
C5 N5 H5A 107.8 . .
Mn1 N5 H5A 107.7 . .
C5 N5 H5B 107.7 . .
Mn1 N5 H5B 107.8 . .
H5A N5 H5B 107.1 . .
N1 C1 C2 109.60(19) . .
N1 C1 H1C 109.8 . .
C2 C1 H1C 109.8 . .
N1 C1 H1D 109.8 . .
C2 C1 H1D 109.8 . .
H1C C1 H1D 108.2 . .
N2 C2 C1 108.64(19) . .
N2 C2 H2C 110.0 . .
C1 C2 H2C 110.0 . .
N2 C2 H2D 110.0 . .
C1 C2 H2D 110.0 . .
H2C C2 H2D 108.3 . .
N3 C3 C4 110.4(2) . .
N3 C3 H3C 109.6 . .
C4 C3 H3C 109.6 . .
N3 C3 H3D 109.6 . .
C4 C3 H3D 109.6 . .
H3C C3 H3D 108.1 . .
N4 C4 C3 109.01(19) . .
N4 C4 H4C 109.9 . .
C3 C4 H4C 109.9 . .
N4 C4 H4D 109.9 . .
C3 C4 H4D 109.9 . .
H4C C4 H4D 108.3 . .
N5 C5 C5 114.2(2) . 2_576
N5 C5 H5C 108.7 . .
C5 C5 H5C 108.7 2_576 .
N5 C5 H5D 108.7 . .
C5 C5 H5D 108.7 2_576 .
H5C C5 H5D 107.6 . .

loop_
_geom_bond_atom_site_label_1
_geom_bond_atom_site_label_2
_geom_bond_distance
_geom_bond_site_symmetry_2
Sn1 S2 2.3380(6) .
Sn1 S1 2.3433(7) .
Sn1 S3 2.4513(8) 2_766
Sn1 S3 2.4581(6) .
Mn1 N3 2.266(2) .
Mn1 N1 2.284(2) .
Mn1 N2 2.2983(19) .
Mn1 N5 2.302(2) .
Mn1 N4 2.338(2) .
Mn1 S1 2.5683(9) .
S3 Sn1 2.4513(8) 2_766
N1 C1 1.470(3) .
N1 H1A 0.9200 .
N1 H1B 0.9200 .
N2 C2 1.475(3) .
N2 H2A 0.9200 .
N2 H2B 0.9200 .
N3 C3 1.472(3) .
N3 H3A 0.9200 .
N3 H3B 0.9200 .
N4 C4 1.471(3) .
N4 H4A 0.9200 .
N4 H4B 0.9200 .
N5 C5 1.468(3) .
N5 H5A 0.9200 .
N5 H5B 0.9200 .
C1 C2 1.511(3) .
C1 H1C 0.9900 .
C1 H1D 0.9900 .
C2 H2C 0.9900 .
C2 H2D 0.9900 .
C3 C4 1.518(4) .
C3 H3C 0.9900 .
C3 H3D 0.9900 .
C4 H4C 0.9900 .
C4 H4D 0.9900 .
C5 C5 1.515(4) 2_576
C5 H5C 0.9900 .
C5 H5D 0.9900 .

loop_
_geom_torsion_atom_site_label_1
_geom_torsion_atom_site_label_2
_geom_torsion_atom_site_label_3
_geom_torsion_atom_site_label_4
_geom_torsion
_geom_torsion_site_symmetry_1
_geom_torsion_site_symmetry_4
S2 Sn1 S1 Mn1 -36.58(3) . .
S3 Sn1 S1 Mn1 -167.91(2) 2_766 .
S3 Sn1 S1 Mn1 89.87(3) . .
N3 Mn1 S1 Sn1 68.75(6) . .
N1 Mn1 S1 Sn1 -103.54(6) . .
N2 Mn1 S1 Sn1 -25.87(5) . .
N5 Mn1 S1 Sn1 169.34(6) . .
N4 Mn1 S1 Sn1 92.4(3) . .
S2 Sn1 S3 Sn1 -117.87(2) . 2_766
S1 Sn1 S3 Sn1 113.40(2) . 2_766
S3 Sn1 S3 Sn1 0.0 2_766 2_766
N3 Mn1 N1 C1 -52.0(3) . .
N2 Mn1 N1 C1 11.88(15) . .
N5 Mn1 N1 C1 -170.93(15) . .
N4 Mn1 N1 C1 -78.24(15) . .
S1 Mn1 N1 C1 104.87(14) . .
N3 Mn1 N2 C2 -179.04(15) . .
N1 Mn1 N2 C2 18.86(14) . .
N5 Mn1 N2 C2 8.0(4) . .
N4 Mn1 N2 C2 105.67(15) . .
S1 Mn1 N2 C2 -84.31(14) . .
N1 Mn1 N3 C3 -15.3(3) . .
N2 Mn1 N3 C3 -76.47(16) . .
N5 Mn1 N3 C3 101.65(16) . .
N4 Mn1 N3 C3 11.79(15) . .
S1 Mn1 N3 C3 -172.89(15) . .
N3 Mn1 N4 C4 17.15(15) . .
N1 Mn1 N4 C4 -171.81(16) . .
N2 Mn1 N4 C4 111.57(15) . .
N5 Mn1 N4 C4 -83.46(16) . .
S1 Mn1 N4 C4 -7.3(4) . .
N3 Mn1 N5 C5 -81.74(18) . .
N1 Mn1 N5 C5 80.55(18) . .
N2 Mn1 N5 C5 91.1(3) . .
N4 Mn1 N5 C5 -6.13(18) . .
S1 Mn1 N5 C5 -175.07(18) . .
Mn1 N1 C1 C2 -40.9(2) . .
Mn1 N2 C2 C1 -46.6(2) . .
N1 C1 C2 N2 60.0(3) . .
Mn1 N3 C3 C4 -38.8(2) . .
Mn1 N4 C4 C3 -42.6(2) . .
N3 C3 C4 N4 54.8(3) . .
Mn1 N5 C5 C5 -168.6(2) . 2_576
